data_4508523
loop_
_publ_author_name
'Mahmudov, Kamran T.'
'Guedes da Silva, M. F\'atima C.'
'Kirillov, Alexander M.'
'Kopylovich, Maximilian N.'
'Mizar, Archana'
'Pombeiro, Armando J. L.'

_publ_section_title
;
 Structural Versatility of Alkali Metal Coordination Polymers Driven by
 Arylhydrazones of \b-Diketones
;
_journal_issue 11
_journal_name_full 'Crystal Growth &amp; Design'
_journal_page_first 5076
_journal_paper_doi 10.1021/cg401238h
_journal_volume 13
_journal_year 2013
_chemical_formula_moiety 'C14 H22 N2 Na O8 S, H2 O'
_chemical_formula_sum 'C14 H24 N2 Na O9 S'
_chemical_formula_weight 419.40
_chemical_name_systematic
; 
 ? 
;
_space_group_IT_number 19
_symmetry_cell_setting orthorhombic
_symmetry_space_group_name_Hall 'P 2ac 2ab'
_symmetry_space_group_name_H-M 'P 21 21 21'
_atom_sites_solution_hydrogens geom
_atom_sites_solution_primary direct
_atom_sites_solution_secondary difmap
_audit_creation_method SHELXL-97
_cell_angle_alpha 90.00
_cell_angle_beta 90.00
_cell_angle_gamma 90.00
_cell_formula_units_Z 4
_cell_length_a 6.4504(2)
_cell_length_b 14.9484(4)
_cell_length_c 19.9662(5)
_cell_measurement_reflns_used 6485
_cell_measurement_temperature 150(2)
_cell_measurement_theta_max 29.90
_cell_measurement_theta_min 2.91
_cell_volume 1925.20(9)
_computing_cell_refinement 'Bruker SAINT'
_computing_data_collection 'Bruker APEX2'
_computing_data_reduction 'Bruker SAINT'
_computing_molecular_graphics 'Bruker SHELXTL'
_computing_publication_material 'Bruker SHELXTL'
_computing_structure_refinement 'SHELXL-97 (Sheldrick, 2008)'
_computing_structure_solution 'SHELXS-97 (Sheldrick, 2008)'
_diffrn_ambient_temperature 150(2)
_diffrn_measured_fraction_theta_full 0.996
_diffrn_measured_fraction_theta_max 0.996
_diffrn_measurement_device_type 'Bruker APEX-II CCD'
_diffrn_measurement_method '\f and \w scans'
_diffrn_radiation_monochromator graphite
_diffrn_radiation_source 'fine-focus sealed tube'
_diffrn_radiation_type MoK\a
_diffrn_radiation_wavelength 0.71069
_diffrn_reflns_av_R_equivalents 0.0519
_diffrn_reflns_av_sigmaI/netI 0.0586
_diffrn_reflns_limit_h_max 9
_diffrn_reflns_limit_h_min -9
_diffrn_reflns_limit_k_max 20
_diffrn_reflns_limit_k_min -21
_diffrn_reflns_limit_l_max 28
_diffrn_reflns_limit_l_min -20
_diffrn_reflns_number 21848
_diffrn_reflns_theta_full 30.30
_diffrn_reflns_theta_max 30.30
_diffrn_reflns_theta_min 2.73
_exptl_absorpt_coefficient_mu 0.240
_exptl_absorpt_correction_T_max 0.9491
_exptl_absorpt_correction_T_min 0.9038
_exptl_absorpt_correction_type multi-scan
_exptl_absorpt_process_details sadabs
_exptl_crystal_density_diffrn 1.447
_exptl_crystal_density_method 'not measured'
_exptl_crystal_description block
_exptl_crystal_F_000 884
_exptl_crystal_size_max 0.43
_exptl_crystal_size_mid 0.36
_exptl_crystal_size_min 0.22
_refine_diff_density_max 0.313
_refine_diff_density_min -0.280
_refine_diff_density_rms 0.057
_refine_ls_abs_structure_details 'Flack H D (1983), Acta Cryst. A39, 876-881'
_refine_ls_abs_structure_Flack 0.00(7)
_refine_ls_extinction_method none
_refine_ls_goodness_of_fit_ref 1.017
_refine_ls_hydrogen_treatment mixed
_refine_ls_matrix_type full
_refine_ls_number_parameters 257
_refine_ls_number_reflns 5646
_refine_ls_number_restraints 8
_refine_ls_restrained_S_all 1.022
_refine_ls_R_factor_all 0.0606
_refine_ls_R_factor_gt 0.0399
_refine_ls_shift/su_max 0.001
_refine_ls_shift/su_mean 0.000
_refine_ls_structure_factor_coef Fsqd
_refine_ls_weighting_details 'calc w=1/[\s^2^(Fo^2^)+(0.0504P)^2^+0.0000P] where P=(Fo^2^+2Fc^2^)/3'
_refine_ls_weighting_scheme calc
_refine_ls_wR_factor_gt 0.0898
_refine_ls_wR_factor_ref 0.0982
_reflns_number_gt 4487
_reflns_number_total 5646
_reflns_threshold_expression >2sigma(I)
_cod_data_source_file cg401238h_si_002.cif
_cod_data_source_block Compound3
_cod_database_code 4508523

loop_
_symmetry_equiv_pos_as_xyz
'x, y, z'
'-x+1/2, -y, z+1/2'
'x+1/2, -y+1/2, -z'
'-x, y+1/2, -z+1/2'

loop_
_atom_site_label
_atom_site_type_symbol
_atom_site_fract_x
_atom_site_fract_y
_atom_site_fract_z
_atom_site_U_iso_or_equiv
_atom_site_adp_type
_atom_site_occupancy
_atom_site_symmetry_multiplicity
_atom_site_calc_flag
_atom_site_refinement_flags
C1 C 0.0074(3) 0.36898(12) 0.58824(9) 0.0182(4) Uani 1 1 d .
C2 C -0.1089(3) 0.40185(13) 0.53449(9) 0.0182(4) Uani 1 1 d .
C3 C -0.2950(3) 0.36002(14) 0.51791(11) 0.0240(4) Uani 1 1 d .
H3 H -0.3773 0.3829 0.4824 0.029 Uiso 1 1 calc R
C4 C -0.3606(3) 0.28547(15) 0.55283(11) 0.0282(5) Uani 1 1 d .
H4 H -0.4873 0.2571 0.5411 0.034 Uiso 1 1 calc R
C5 C -0.2418(3) 0.25197(15) 0.60501(11) 0.0295(5) Uani 1 1 d .
H5 H -0.2865 0.2002 0.6285 0.035 Uiso 1 1 calc R
C6 C -0.0592(3) 0.29338(14) 0.62300(11) 0.0252(4) Uani 1 1 d .
H6 H 0.0211 0.2705 0.6590 0.030 Uiso 1 1 calc R
C7 C 0.4604(3) 0.43152(13) 0.67977(9) 0.0174(4) Uani 1 1 d .
C8 C 0.5577(3) 0.39659(14) 0.74131(9) 0.0191(4) Uani 1 1 d .
C9 C 0.7507(3) 0.44269(14) 0.76593(9) 0.0221(4) Uani 1 1 d .
H9A H 0.8727 0.4123 0.7463 0.027 Uiso 1 1 calc R
H9B H 0.7589 0.4354 0.8151 0.027 Uiso 1 1 calc R
C10 C 0.7642(3) 0.54218(14) 0.74953(9) 0.0186(4) Uani 1 1 d .
C11 C 0.7364(3) 0.55358(14) 0.67369(9) 0.0199(4) Uani 1 1 d .
H11A H 0.7286 0.6183 0.6634 0.024 Uiso 1 1 calc R
H11B H 0.8607 0.5295 0.6509 0.024 Uiso 1 1 calc R
C12 C 0.5476(3) 0.50848(13) 0.64514(8) 0.0170(3) Uani 1 1 d .
C13 C 0.9791(3) 0.57670(17) 0.76953(10) 0.0299(5) Uani 1 1 d .
H13A H 0.9889 0.6407 0.7594 0.045 Uiso 1 1 calc R
H13B H 1.0856 0.5442 0.7444 0.045 Uiso 1 1 calc R
H13C H 1.0004 0.5673 0.8176 0.045 Uiso 1 1 calc R
C14 C 0.5974(3) 0.59551(15) 0.78685(10) 0.0249(4) Uani 1 1 d .
H14A H 0.6103 0.6591 0.7756 0.037 Uiso 1 1 calc R
H14B H 0.6154 0.5876 0.8352 0.037 Uiso 1 1 calc R
H14C H 0.4599 0.5740 0.7736 0.037 Uiso 1 1 calc R
N1 N 0.1928(3) 0.41264(12) 0.60674(8) 0.0187(3) Uani 1 1 d .
N2 N 0.2902(2) 0.38856(11) 0.66083(7) 0.0179(3) Uani 1 1 d D
O1 O 0.0287(2) 0.56597(9) 0.52903(6) 0.0220(3) Uani 1 1 d .
O2 O 0.1687(2) 0.45576(10) 0.45267(8) 0.0269(3) Uani 1 1 d .
O3 O -0.1813(2) 0.51077(12) 0.43684(7) 0.0300(4) Uani 1 1 d .
O4 O 0.4891(2) 0.33068(11) 0.77051(7) 0.0298(3) Uani 1 1 d .
O5 O 0.4701(2) 0.53556(9) 0.59229(6) 0.0227(3) Uani 1 1 d .
O6 O 0.4425(2) 0.59041(10) 0.43084(7) 0.0266(3) Uani 1 1 d D
O7 O 0.2267(2) 0.78668(10) 0.46564(7) 0.0249(3) Uani 1 1 d D
O8 O 0.2780(3) 0.72188(13) 0.63858(8) 0.0397(4) Uani 1 1 d D
S1 S -0.01725(7) 0.49141(3) 0.48394(2) 0.01839(11) Uani 1 1 d .
Na1 Na 0.35809(13) 0.66623(5) 0.53423(4) 0.02269(18) Uani 1 1 d .
O10 O 0.3685(2) 0.71806(11) 0.33970(8) 0.0336(4) Uani 1 1 d .
H8A H 0.160(3) 0.728(2) 0.6503(15) 0.050 Uiso 1 1 d D
H8B H 0.352(4) 0.7552(18) 0.6599(14) 0.050 Uiso 1 1 d D
H1 H 0.249(5) 0.4506(19) 0.5790(15) 0.050 Uiso 1 1 d .
H6A H 0.3664 0.5432 0.4345 0.050 Uiso 1 1 d D
H6B H 0.5660 0.5677 0.4366 0.050 Uiso 1 1 d D
H7B H 0.3030 0.8350 0.4738 0.050 Uiso 1 1 d D
H7A H 0.261(4) 0.7725(18) 0.4241(7) 0.050 Uiso 1 1 d D
H2 H 0.2842 0.3360 0.6765 0.050 Uiso 1 1 d D
H10B H 0.2859 0.7105 0.3085 0.050 Uiso 1 1 d .
H10A H 0.3642 0.6642 0.3621 0.050 Uiso 1 1 d .

loop_
_atom_site_aniso_label
_atom_site_aniso_U_11
_atom_site_aniso_U_22
_atom_site_aniso_U_33
_atom_site_aniso_U_23
_atom_site_aniso_U_13
_atom_site_aniso_U_12
C1 0.0171(8) 0.0160(9) 0.0214(8) -0.0049(7) -0.0009(7) -0.0012(8)
C2 0.0162(8) 0.0169(10) 0.0214(8) -0.0061(8) -0.0019(7) 0.0027(7)
C3 0.0187(9) 0.0254(11) 0.0280(9) -0.0105(9) -0.0020(8) 0.0015(8)
C4 0.0191(9) 0.0261(12) 0.0395(11) -0.0138(10) 0.0001(9) -0.0063(9)
C5 0.0297(11) 0.0199(11) 0.0390(11) -0.0037(9) 0.0053(10) -0.0089(9)
C6 0.0261(11) 0.0212(11) 0.0284(9) -0.0014(9) -0.0017(8) -0.0015(8)
C7 0.0171(8) 0.0187(9) 0.0165(7) 0.0013(7) -0.0005(7) -0.0009(7)
C8 0.0191(9) 0.0186(10) 0.0197(8) 0.0019(7) -0.0013(7) 0.0022(8)
C9 0.0238(10) 0.0226(11) 0.0198(8) 0.0006(8) -0.0062(8) 0.0016(9)
C10 0.0191(9) 0.0202(10) 0.0165(8) -0.0002(7) -0.0029(7) -0.0010(8)
C11 0.0200(9) 0.0229(10) 0.0169(8) 0.0004(7) 0.0008(7) -0.0043(8)
C12 0.0186(8) 0.0157(9) 0.0166(7) -0.0006(7) 0.0015(6) 0.0014(8)
C13 0.0246(10) 0.0350(12) 0.0301(10) -0.0041(9) -0.0065(9) -0.0048(10)
C14 0.0305(11) 0.0240(12) 0.0204(9) -0.0018(8) 0.0037(8) 0.0024(9)
N1 0.0185(8) 0.0178(9) 0.0197(7) 0.0029(6) -0.0037(6) -0.0013(6)
N2 0.0214(8) 0.0145(8) 0.0177(7) 0.0018(6) -0.0020(6) -0.0005(7)
O1 0.0298(7) 0.0170(7) 0.0193(6) -0.0014(5) -0.0017(6) 0.0016(6)
O2 0.0244(7) 0.0262(8) 0.0301(7) -0.0038(6) 0.0064(6) 0.0043(6)
O3 0.0277(7) 0.0401(10) 0.0221(6) 0.0016(7) -0.0089(5) 0.0048(7)
O4 0.0301(8) 0.0306(8) 0.0286(7) 0.0131(7) -0.0058(7) -0.0060(7)
O5 0.0245(7) 0.0227(7) 0.0208(6) 0.0051(6) -0.0059(6) -0.0022(6)
O6 0.0236(7) 0.0267(8) 0.0295(7) 0.0003(6) 0.0014(6) 0.0023(6)
O7 0.0272(7) 0.0194(7) 0.0282(7) 0.0015(6) -0.0013(6) -0.0002(6)
O8 0.0295(9) 0.0514(12) 0.0381(9) -0.0234(8) -0.0017(8) 0.0002(9)
S1 0.0185(2) 0.0204(2) 0.01636(17) -0.00252(17) -0.00225(17) 0.00353(19)
Na1 0.0260(4) 0.0209(4) 0.0212(4) 0.0015(3) -0.0018(3) 0.0022(3)
O10 0.0314(8) 0.0296(9) 0.0399(8) 0.0015(8) -0.0072(7) -0.0017(7)

loop_
_atom_type_symbol
_atom_type_description
_atom_type_scat_dispersion_real
_atom_type_scat_dispersion_imag
_atom_type_scat_source
C C 0.0033 0.0016 'International Tables Vol C Tables 4.2.6.8 and 6.1.1.4'
H H 0.0000 0.0000 'International Tables Vol C Tables 4.2.6.8 and 6.1.1.4'
N N 0.0061 0.0033 'International Tables Vol C Tables 4.2.6.8 and 6.1.1.4'
O O 0.0106 0.0060 'International Tables Vol C Tables 4.2.6.8 and 6.1.1.4'
S S 0.1246 0.1234 'International Tables Vol C Tables 4.2.6.8 and 6.1.1.4'
Na Na 0.0362 0.0249 'International Tables Vol C Tables 4.2.6.8 and 6.1.1.4'

loop_
_geom_angle_atom_site_label_1
_geom_angle_atom_site_label_2
_geom_angle_atom_site_label_3
_geom_angle
_geom_angle_site_symmetry_1
_geom_angle_site_symmetry_3
C6 C1 C2 120.10(18) . .
C6 C1 N1 120.37(17) . .
C2 C1 N1 119.52(17) . .
C3 C2 C1 119.13(19) . .
C3 C2 S1 119.31(15) . .
C1 C2 S1 121.46(15) . .
C4 C3 C2 120.4(2) . .
C4 C3 H3 119.8 . .
C2 C3 H3 119.8 . .
C3 C4 C5 120.08(19) . .
C3 C4 H4 120.0 . .
C5 C4 H4 120.0 . .
C6 C5 C4 120.4(2) . .
C6 C5 H5 119.8 . .
C4 C5 H5 119.8 . .
C5 C6 C1 119.8(2) . .
C5 C6 H6 120.1 . .
C1 C6 H6 120.1 . .
N2 C7 C12 124.55(16) . .
N2 C7 C8 114.71(16) . .
C12 C7 C8 120.74(16) . .
O4 C8 C7 121.77(17) . .
O4 C8 C9 120.69(17) . .
C7 C8 C9 117.50(17) . .
C8 C9 C10 115.04(17) . .
C8 C9 H9A 108.5 . .
C10 C9 H9A 108.5 . .
C8 C9 H9B 108.5 . .
C10 C9 H9B 108.5 . .
H9A C9 H9B 107.5 . .
C9 C10 C14 111.28(17) . .
C9 C10 C13 108.89(17) . .
C14 C10 C13 109.47(16) . .
C9 C10 C11 108.28(16) . .
C14 C10 C11 109.88(16) . .
C13 C10 C11 109.00(16) . .
C12 C11 C10 114.76(16) . .
C12 C11 H11A 108.6 . .
C10 C11 H11A 108.6 . .
C12 C11 H11B 108.6 . .
C10 C11 H11B 108.6 . .
H11A C11 H11B 107.6 . .
O5 C12 C7 120.55(17) . .
O5 C12 C11 120.28(17) . .
C7 C12 C11 119.16(15) . .
C10 C13 H13A 109.5 . .
C10 C13 H13B 109.5 . .
H13A C13 H13B 109.5 . .
C10 C13 H13C 109.5 . .
H13A C13 H13C 109.5 . .
H13B C13 H13C 109.5 . .
C10 C14 H14A 109.5 . .
C10 C14 H14B 109.5 . .
H14A C14 H14B 109.5 . .
C10 C14 H14C 109.5 . .
H14A C14 H14C 109.5 . .
H14B C14 H14C 109.5 . .
N2 N1 C1 119.91(16) . .
N2 N1 H1 120(2) . .
C1 N1 H1 119(2) . .
N1 N2 C7 120.16(16) . .
N1 N2 H2 123.00 . .
C7 N2 H2 112.00 . .
S1 O1 Na1 128.96(8) . .
C12 O5 Na1 143.74(13) . .
Na1 O6 H6A 101.00 . .
Na1 O6 H6B 106.00 . .
H6A O6 H6B 101.00 . .
Na1 O7 Na1 123.19(6) . 3_466
Na1 O7 H7B 108.00 . .
Na1 O7 H7B 107.45(11) 3_466 .
Na1 O7 H7A 105.5(19) . .
Na1 O7 H7A 107.8(19) 3_466 .
H7B O7 H7A 103.00 . .
Na1 O8 H8A 121(2) . .
Na1 O8 H8B 124(2) . .
H8A O8 H8B 110(3) . .
O3 S1 O2 113.48(9) . .
O3 S1 O1 113.35(9) . .
O2 S1 O1 112.11(8) . .
O3 S1 C2 106.06(9) . .
O2 S1 C2 104.01(9) . .
O1 S1 C2 106.96(8) . .
O8 Na1 O5 85.64(7) . .
O8 Na1 O7 99.50(7) . .
O5 Na1 O7 173.15(6) . .
O8 Na1 O6 173.18(7) . .
O5 Na1 O6 87.87(5) . .
O7 Na1 O6 86.81(5) . .
O8 Na1 O7 96.40(6) . 3_566
O5 Na1 O7 86.64(5) . 3_566
O7 Na1 O7 97.20(4) . 3_566
O6 Na1 O7 85.30(5) . 3_566
O8 Na1 O1 93.50(6) . .
O5 Na1 O1 78.17(5) . .
O7 Na1 O1 96.90(5) . .
O6 Na1 O1 83.10(5) . .
O7 Na1 O1 161.17(6) 3_566 .
H10B O10 H10A 103.00 . .

loop_
_geom_bond_atom_site_label_1
_geom_bond_atom_site_label_2
_geom_bond_distance
_geom_bond_site_symmetry_2
C1 C6 1.394(3) .
C1 C2 1.399(3) .
C1 N1 1.411(2) .
C2 C3 1.393(3) .
C2 S1 1.778(2) .
C3 C4 1.381(3) .
C3 H3 0.9500 .
C4 C5 1.387(3) .
C4 H4 0.9500 .
C5 C6 1.378(3) .
C5 H5 0.9500 .
C6 H6 0.9500 .
C7 N2 1.327(2) .
C7 C12 1.455(3) .
C7 C8 1.475(3) .
C8 O4 1.227(2) .
C8 C9 1.506(3) .
C9 C10 1.525(3) .
C9 H9A 0.9900 .
C9 H9B 0.9900 .
C10 C14 1.532(3) .
C10 C13 1.533(3) .
C10 C11 1.534(2) .
C11 C12 1.504(3) .
C11 H11A 0.9900 .
C11 H11B 0.9900 .
C12 O5 1.236(2) .
C13 H13A 0.9800 .
C13 H13B 0.9800 .
C13 H13C 0.9800 .
C14 H14A 0.9800 .
C14 H14B 0.9800 .
C14 H14C 0.9800 .
N1 N2 1.300(2) .
N1 H1 0.87(3) .
N2 H2 0.8500 .
O1 S1 1.4631(14) .
O1 Na1 2.6020(16) .
O2 S1 1.4534(14) .
O3 S1 1.4452(14) .
O5 Na1 2.3836(15) .
O6 Na1 2.4171(16) .
O6 H6A 0.8600 .
O6 H6B 0.8700 .
O7 Na1 2.4157(16) .
O7 Na1 2.4798(17) 3_466
O7 H7B 0.8900 .
O7 H7A 0.884(11) .
O8 Na1 2.3021(18) .
O8 H8A 0.801(17) .
O8 H8B 0.812(17) .
Na1 O7 2.4798(17) 3_566
O10 H10B 0.8300 .
O10 H10A 0.9200 .

loop_
_geom_hbond_atom_site_label_D
_geom_hbond_atom_site_label_H
_geom_hbond_atom_site_label_A
_geom_hbond_distance_DH
_geom_hbond_distance_HA
_geom_hbond_distance_DA
_geom_hbond_angle_DHA
_geom_hbond_site_symmetry_A
O8 H8A O10 0.801(17) 2.06(2) 2.823(2) 160(3) 3_466
O8 H8B O4 0.812(17) 2.061(18) 2.863(2) 169(3) 4_656
N1 H1 O5 0.87(3) 1.93(3) 2.581(2) 131(3) .
N1 H1 O1 0.87(3) 2.45(3) 2.963(2) 118(2) .
N1 H1 O2 0.87(3) 2.58(3) 3.147(2) 124(2) .
O6 H6A O2 0.8600 1.8600 2.713(2) 169.00 .
O6 H6A S1 0.8600 2.77 3.4797(15) 140.00 .
O6 H6B O3 0.8700 1.8400 2.705(2) 171.36(10) 1_655
O7 H7B O1 0.8900 2.0800 2.942(2) 164.15(10) 3_566
O7 H7B S1 0.8900 2.96 3.8400(16) 168.44(10) 3_566
O7 H7A O10 0.884(11) 1.996(13) 2.866(2) 167(3) .
O10 H10B O4 0.8300 2.0300 2.786(2) 152.56(12) 2_564
O10 H10A O6 0.9200 1.8300 2.679(2) 152.00 .
